data_4322765
loop_
_publ_author_name
'William Clegg'
'Elaine K. Cope'
'Andrew J. Edwards'
'Francis S. Mair'

_publ_section_title
;
 Structural Characterization of
 [(2,6-Pri2C6H3)NC(Me)C(H)C(Me)N(2,6-Pri2C6H3)K.PhCH3]\\infty: A Heavy
 Alkali Metal Diazapentadienyl Complex
;
_journal_name_full 'Inorganic Chemistry'
_journal_page_first 2317
_journal_page_last 2319
_journal_paper_doi 10.1021/ic970956j
_journal_volume 37
_journal_year 1998
_chemical_formula_sum 'C36 H49 K N2'
_chemical_formula_weight 548.87
_chemical_name_systematic
;
 ?
;
_space_group_IT_number 14
_symmetry_cell_setting monoclinic
_symmetry_space_group_name_Hall '-P 2ybc'
_symmetry_space_group_name_H-M 'P 1 21/c 1'
_atom_sites_solution_hydrogens geom
_atom_sites_solution_primary direct
_atom_sites_solution_secondary difmap
_audit_creation_method SHELXL
_cell_angle_alpha 90.00
_cell_angle_beta 99.137(2)
_cell_angle_gamma 90.00
_cell_formula_units_Z 4
_cell_length_a 10.6537(9)
_cell_length_b 26.200(2)
_cell_length_c 11.9055(10)
_cell_measurement_reflns_used 8285
_cell_measurement_temperature 160(2)
_cell_measurement_theta_max 28.01
_cell_measurement_theta_min 1.90
_cell_volume 3281.0(5)
_computing_cell_refinement 'local programs'
_computing_data_collection 'Siemens SMART'
_computing_data_reduction 'Siemens SAINT'
_computing_structure_refinement 'SHELXL-96 (Sheldrick, 1996)'
_computing_structure_solution 'SHELXS-96 (Sheldrick, 1990)'
_diffrn_ambient_temperature 160(2)
_diffrn_measurement_device 'Siemens SMART CCD diffractometer'
_diffrn_measurement_method '\w rotation with narrow frames'
_diffrn_radiation_monochromator graphite
_diffrn_radiation_source 'fine-focus sealed tube'
_diffrn_radiation_type MoK\a
_diffrn_radiation_wavelength 0.71073
_diffrn_reflns_av_R_equivalents 0.0422
_diffrn_reflns_av_sigmaI/netI 0.0599
_diffrn_reflns_limit_h_max 14
_diffrn_reflns_limit_h_min -10
_diffrn_reflns_limit_k_max 34
_diffrn_reflns_limit_k_min -24
_diffrn_reflns_limit_l_max 15
_diffrn_reflns_limit_l_min -15
_diffrn_reflns_number 20002
_diffrn_reflns_theta_max 28.39
_diffrn_reflns_theta_min 1.90
_diffrn_standards_decay_% 0
_exptl_absorpt_coefficient_mu 0.187
_exptl_absorpt_correction_T_max 0.978
_exptl_absorpt_correction_T_min 0.783
_exptl_absorpt_correction_type empirical
_exptl_crystal_colour colourless
_exptl_crystal_density_diffrn 1.111
_exptl_crystal_description block
_exptl_crystal_F_000 1192
_exptl_crystal_size_max 0.30
_exptl_crystal_size_mid 0.18
_exptl_crystal_size_min 0.11
_refine_diff_density_max 0.636
_refine_diff_density_min -0.360
_refine_diff_density_rms 0.054
_refine_ls_extinction_coef 0.0028(6)
_refine_ls_extinction_expression Fc^*^=kFc[1+0.001xFc^2^\l^3^/sin(2\q)]^-1/4^
_refine_ls_extinction_method SHELXL
_refine_ls_goodness_of_fit_all 1.024
_refine_ls_goodness_of_fit_obs 1.097
_refine_ls_matrix_type full
_refine_ls_number_parameters 364
_refine_ls_number_reflns 7507
_refine_ls_number_restraints 0
_refine_ls_restrained_S_all 1.024
_refine_ls_restrained_S_obs 1.097
_refine_ls_R_factor_all 0.1092
_refine_ls_R_factor_obs 0.0639
_refine_ls_shift/esd_max 0.000
_refine_ls_shift/esd_mean 0.000
_refine_ls_structure_factor_coef Fsqd
_refine_ls_weighting_details 'w=1/[\s^2^(Fo^2^)+(0.0587P)^2^+2.6330P] where P=(Fo^2^+2Fc^2^)/3'
_refine_ls_weighting_scheme calc
_refine_ls_wR_factor_all 0.1604
_refine_ls_wR_factor_obs 0.1375
_reflns_number_observed 4901
_reflns_number_total 7507
_reflns_observed_criterion >2sigma(I)
_cod_data_source_file ic970956j.cif
_cod_data_source_block fsm09
_cod_depositor_comments
;
The following automatic conversions were performed:

'_refine_ls_weighting_scheme' value 'calc
w=1/[\s^2^(Fo^2^)+(0.0587P)^2^+2.6330P] where P=(Fo^2^+2Fc^2^)/3' was
changed to 'calc'. New tag '_refine_ls_weighting_details' was
created. The value of the new tag was set to
'w=1/[\s^2^(Fo^2^)+(0.0587P)^2^+2.6330P] where P=(Fo^2^+2Fc^2^)/3'.

Automatic conversion script
Id: cif_fix_values 3143 2015-03-26 13:38:13Z robertas 
;
_cod_original_cell_volume 3280.9(5)
_cod_database_code 4322765

loop_
_symmetry_equiv_pos_as_xyz
'x, y, z'
'-x, y+1/2, -z+1/2'
'-x, -y, -z'
'x, -y-1/2, z-1/2'

loop_
_atom_site_aniso_label
_atom_site_aniso_U_11
_atom_site_aniso_U_22
_atom_site_aniso_U_33
_atom_site_aniso_U_23
_atom_site_aniso_U_13
_atom_site_aniso_U_12
K1_a 0.0517(4) 0.0273(3) 0.0232(3) 0.0035(2) 0.0046(2) -0.0008(3)
N1 0.0292(11) 0.0221(10) 0.0198(9) -0.0011(8) 0.0015(8) 0.0002(8)
N2 0.0301(11) 0.0223(10) 0.0208(9) -0.0022(7) 0.0021(8) 0.0002(8)
C1 0.0346(18) 0.125(3) 0.050(2) 0.018(2) 0.0090(15) 0.006(2)
C2 0.049(2) 0.067(2) 0.074(2) 0.0161(19) 0.0109(18) 0.0138(17)
C3 0.0275(14) 0.0508(18) 0.0473(17) -0.0087(13) 0.0017(12) -0.0031(12)
C4 0.0346(14) 0.0275(13) 0.0301(13) 0.0019(10) 0.0023(11) -0.0074(11)
C5 0.0405(16) 0.0355(14) 0.0332(14) -0.0015(11) -0.0051(12) -0.0127(12)
C6 0.0595(19) 0.0339(14) 0.0256(13) -0.0072(11) 0.0026(13) -0.0129(13)
C7 0.0548(18) 0.0271(13) 0.0258(13) -0.0024(10) 0.0089(12) 0.0008(12)
C8 0.0401(15) 0.0236(12) 0.0212(11) 0.0015(9) 0.0040(10) 0.0009(10)
C9 0.0346(14) 0.0180(11) 0.0207(11) 0.0031(9) 0.0024(10) -0.0008(9)
C10 0.0382(15) 0.0408(15) 0.0264(13) 0.0005(11) 0.0040(11) 0.0119(12)
C11 0.0332(17) 0.0496(19) 0.082(2) 0.0044(17) -0.0045(16) 0.0057(14)
C12 0.057(2) 0.0523(18) 0.0344(15) 0.0118(13) 0.0102(14) 0.0268(15)
C13 0.0482(16) 0.0238(12) 0.0258(12) 0.0031(10) 0.0053(11) 0.0007(11)
C14 0.0253(12) 0.0223(11) 0.0243(12) 0.0014(9) 0.0026(9) 0.0029(9)
C15 0.0335(14) 0.0248(12) 0.0186(11) 0.0030(9) 0.0020(10) 0.0016(10)
C16 0.0253(12) 0.0289(12) 0.0203(11) -0.0024(9) 0.0023(9) 0.0012(10)
C17_b 0.0483(16) 0.0311(14) 0.0218(12) -0.0038(10) 0.0044(11) 0.0001(12)
C18 0.051(2) 0.115(3) 0.061(2) 0.012(2) -0.0160(18) -0.013(2)
C19 0.053(2) 0.107(3) 0.080(3) 0.033(2) 0.000(2) -0.027(2)
C20 0.0299(15) 0.0369(15) 0.0594(19) -0.0124(13) 0.0044(13) 0.0034(12)
C21 0.0314(14) 0.0289(13) 0.0232(12) -0.0061(10) 0.0030(10) 0.0019(10)
C22 0.0445(16) 0.0315(14) 0.0296(13) -0.0017(10) 0.0062(12) 0.0121(12)
C23 0.0581(19) 0.0233(12) 0.0316(14) -0.0017(10) 0.0131(13) 0.0008(12)
C24 0.0436(16) 0.0287(13) 0.0290(13) -0.0022(10) 0.0070(11) -0.0121(11)
C25 0.0331(14) 0.0297(13) 0.0186(11) -0.0020(9) 0.0040(10) -0.0028(10)
C26 0.0313(13) 0.0250(12) 0.0173(11) -0.0020(9) 0.0033(9) -0.0001(10)
C27 0.0279(14) 0.0398(15) 0.0317(13) 0.0003(11) 0.0004(11) -0.0038(11)
C28 0.0341(17) 0.077(2) 0.0442(17) -0.0139(16) 0.0025(13) 0.0111(15)
C29 0.0380(17) 0.078(2) 0.0475(18) -0.0120(17) -0.0019(14) -0.0072(16)
C100 0.090(4) 0.110(4) 0.256(8) 0.053(5) 0.092(5) 0.023(3)
C101 0.075(3) 0.048(2) 0.106(3) 0.012(2) 0.033(3) 0.0126(19)
C102 0.145(5) 0.056(2) 0.069(3) -0.003(2) 0.020(3) 0.006(3)
C103 0.118(5) 0.049(2) 0.106(4) -0.005(2) -0.002(3) -0.014(3)
C104 0.064(3) 0.062(3) 0.133(5) -0.004(3) 0.007(3) -0.007(2)
C105 0.087(3) 0.063(3) 0.101(3) -0.006(2) 0.032(3) 0.009(2)
C106 0.064(2) 0.055(2) 0.067(2) -0.0053(17) 0.0069(19) 0.0027(18)

loop_
_atom_site_label
_atom_site_type_symbol
_atom_site_fract_x
_atom_site_fract_y
_atom_site_fract_z
_atom_site_U_iso_or_equiv
_atom_site_thermal_displace_type
_atom_site_occupancy
_atom_site_calc_flag
_atom_site_refinement_flags
_atom_site_disorder_group
K1_a K 0.17998(6) 0.31703(2) 0.30611(4) 0.03422(17) Uani 1 d . 1
N1 N 0.18419(19) 0.40216(7) 0.18830(15) 0.0240(4) Uani 1 d . .
N2 N 0.15845(19) 0.30230(7) 0.07601(15) 0.0246(4) Uani 1 d . .
C1 C 0.5113(3) 0.43811(17) 0.2289(3) 0.0695(11) Uani 1 d . .
H1A H 0.5484 0.4669 0.2754 0.104 Uiso 1 calc R .
H1B H 0.4519 0.4510 0.1637 0.104 Uiso 1 calc R .
H1C H 0.5791 0.4187 0.2015 0.104 Uiso 1 calc R .
C2 C 0.5351(3) 0.37736(14) 0.3926(3) 0.0632(9) Uani 1 d . .
H2A H 0.5842 0.4034 0.4397 0.095 Uiso 1 calc R .
H2B H 0.5928 0.3559 0.3567 0.095 Uiso 1 calc R .
H2C H 0.4890 0.3562 0.4403 0.095 Uiso 1 calc R .
C3 C 0.4403(3) 0.40333(11) 0.3006(2) 0.0424(7) Uani 1 d . .
H3 H 0.3979 0.3760 0.2494 0.051 Uiso 1 calc R .
C4 C 0.3368(2) 0.43331(9) 0.3454(2) 0.0310(6) Uani 1 d . .
C5 C 0.3630(3) 0.46110(10) 0.4460(2) 0.0376(6) Uani 1 d . .
H5 H 0.4457 0.4596 0.4897 0.045 Uiso 1 calc R .
C6 C 0.2707(3) 0.49076(10) 0.4833(2) 0.0401(7) Uani 1 d . .
H6 H 0.2902 0.5097 0.5519 0.048 Uiso 1 calc R .
C7 C 0.1502(3) 0.49281(9) 0.4206(2) 0.0356(6) Uani 1 d . .
H7 H 0.0877 0.5138 0.4462 0.043 Uiso 1 calc R .
C8 C 0.1177(2) 0.46487(9) 0.32048(19) 0.0284(5) Uani 1 d . .
C9 C 0.2133(2) 0.43525(8) 0.28244(19) 0.0246(5) Uani 1 d . .
C10 C -0.0167(3) 0.46509(10) 0.2542(2) 0.0353(6) Uani 1 d . .
H10 H -0.0103 0.4605 0.1719 0.042 Uiso 1 calc R .
C11 C -0.0920(3) 0.41998(12) 0.2903(3) 0.0563(9) Uani 1 d . .
H11A H -0.0956 0.4224 0.3718 0.084 Uiso 1 calc R .
H11B H -0.0502 0.3880 0.2747 0.084 Uiso 1 calc R .
H11C H -0.1785 0.4206 0.2474 0.084 Uiso 1 calc R .
C12 C -0.0882(3) 0.51452(11) 0.2657(2) 0.0476(8) Uani 1 d . .
H12A H -0.1005 0.5189 0.3450 0.071 Uiso 1 calc R .
H12B H -0.1711 0.5132 0.2165 0.071 Uiso 1 calc R .
H12C H -0.0391 0.5433 0.2430 0.071 Uiso 1 calc R .
C13 C 0.1934(3) 0.47437(9) 0.0564(2) 0.0327(6) Uani 1 d . .
H13A H 0.2156 0.4935 0.1275 0.049 Uiso 1 calc R .
H13B H 0.1139 0.4877 0.0139 0.049 Uiso 1 calc R .
H13C H 0.2616 0.4780 0.0105 0.049 Uiso 1 calc R .
C14 C 0.1770(2) 0.41865(8) 0.08302(19) 0.0241(5) Uani 1 d . .
C15 C 0.1563(2) 0.38543(9) -0.01177(19) 0.0259(5) Uani 1 d . .
H15 H 0.1437 0.4017 -0.0840 0.031 Uiso 1 calc R .
C16 C 0.1518(2) 0.33205(9) -0.01450(19) 0.0250(5) Uani 1 d . .
C17_b C 0.1424(3) 0.30852(10) -0.1329(2) 0.0339(6) Uani 1 d . 2
H17A_b H 0.1322 0.3357 -0.1902 0.051 Uiso 1 calc R 2
H17B_b H 0.0690 0.2856 -0.1465 0.051 Uiso 1 calc R 2
H17C_b H 0.2201 0.2892 -0.1380 0.051 Uiso 1 calc R 2
C18 C 0.5006(4) 0.22339(18) 0.2084(3) 0.0785(12) Uani 1 d . .
H18A H 0.5688 0.2467 0.2407 0.118 Uiso 1 calc R .
H18B H 0.5361 0.1960 0.1670 0.118 Uiso 1 calc R .
H18C H 0.4608 0.2087 0.2698 0.118 Uiso 1 calc R .
C19 C 0.4594(4) 0.27132(17) 0.0285(3) 0.0812(13) Uani 1 d . .
H19A H 0.3980 0.2922 -0.0217 0.122 Uiso 1 calc R .
H19B H 0.4846 0.2420 -0.0140 0.122 Uiso 1 calc R .
H19C H 0.5346 0.2919 0.0568 0.122 Uiso 1 calc R .
C20 C 0.4004(3) 0.25286(11) 0.1262(3) 0.0423(7) Uani 1 d . .
H20 H 0.3775 0.2838 0.1679 0.051 Uiso 1 calc R .
C21 C 0.2781(2) 0.22292(9) 0.09034(19) 0.0280(5) Uani 1 d . .
C22 C 0.2789(3) 0.16980(10) 0.0862(2) 0.0351(6) Uani 1 d . .
H22 H 0.3577 0.1522 0.1025 0.042 Uiso 1 calc R .
C23 C 0.1683(3) 0.14221(10) 0.0589(2) 0.0370(6) Uani 1 d . .
H23 H 0.1712 0.1060 0.0550 0.044 Uiso 1 calc R .
C24 C 0.0533(3) 0.16734(9) 0.0371(2) 0.0336(6) Uani 1 d . .
H24 H -0.0228 0.1480 0.0203 0.040 Uiso 1 calc R .
C25 C 0.0460(2) 0.22061(9) 0.03914(19) 0.0272(5) Uani 1 d . .
C26 C 0.1601(2) 0.24897(9) 0.06380(18) 0.0246(5) Uani 1 d . .
C27 C -0.0812(2) 0.24792(10) 0.0201(2) 0.0336(6) Uani 1 d . .
H27 H -0.0691 0.2807 -0.0198 0.040 Uiso 1 calc R .
C28 C -0.1224(3) 0.26151(14) 0.1338(3) 0.0521(8) Uani 1 d . .
H28A H -0.0571 0.2829 0.1783 0.078 Uiso 1 calc R .
H28B H -0.1334 0.2301 0.1760 0.078 Uiso 1 calc R .
H28C H -0.2030 0.2802 0.1199 0.078 Uiso 1 calc R .
C29 C -0.1877(3) 0.21900(14) -0.0532(3) 0.0553(9) Uani 1 d . .
H29A H -0.2117 0.1894 -0.0111 0.083 Uiso 1 calc R .
H29B H -0.1586 0.2075 -0.1230 0.083 Uiso 1 calc R .
H29C H -0.2614 0.2415 -0.0728 0.083 Uiso 1 calc R .
C100 C 0.4467(5) 0.0808(2) 0.3619(6) 0.145(3) Uani 1 d . .
H10A H 0.4434 0.0468 0.3954 0.218 Uiso 1 calc R .
H10B H 0.3913 0.0818 0.2879 0.218 Uiso 1 calc R .
H10C H 0.4180 0.1063 0.4125 0.218 Uiso 1 calc R .
C101 C 0.5768(4) 0.09222(14) 0.3467(4) 0.0744(12) Uani 1 d . .
C102 C 0.6688(6) 0.10872(16) 0.4415(4) 0.0900(15) Uani 1 d . .
H102 H 0.6454 0.1129 0.5147 0.108 Uiso 1 calc R .
C103 C 0.7909(6) 0.11832(15) 0.4244(5) 0.0930(15) Uani 1 d . .
H103 H 0.8530 0.1276 0.4874 0.112 Uiso 1 calc R .
C104 C 0.8256(4) 0.11481(16) 0.3187(5) 0.0875(14) Uani 1 d . .
H104 H 0.9100 0.1226 0.3081 0.105 Uiso 1 calc R .
C105 C 0.7407(5) 0.10055(15) 0.2324(4) 0.0817(13) Uani 1 d . .
H105 H 0.7646 0.0984 0.1590 0.098 Uiso 1 calc R .
C106 C 0.6160(4) 0.08844(13) 0.2453(3) 0.0623(9) Uani 1 d . .
H106 H 0.5579 0.0773 0.1811 0.075 Uiso 1 calc R .

loop_
_atom_type_symbol
_atom_type_description
_atom_type_scat_dispersion_real
_atom_type_scat_dispersion_imag
_atom_type_scat_source
C C 0.0033 0.0016 'International Tables Vol C Tables 4.2.6.8 and 6.1.1.4'
H H 0.0000 0.0000 'International Tables Vol C Tables 4.2.6.8 and 6.1.1.4'
N N 0.0061 0.0033 'International Tables Vol C Tables 4.2.6.8 and 6.1.1.4'
K K 0.2009 0.2494 'International Tables Vol C Tables 4.2.6.8 and 6.1.1.4'

loop_
_geom_angle_atom_site_label_1
_geom_angle_atom_site_label_2
_geom_angle_atom_site_label_3
_geom_angle
_geom_angle_site_symmetry_1
_geom_angle_site_symmetry_3
_geom_angle_publ_flag
N1 K1_a N2 66.01(6) . . ?
N1 K1_a C9 26.57(6) . . ?
N2 K1_a C9 92.41(6) . . ?
N1 K1_a C23 102.90(6) . 4_566 ?
N2 K1_a C23 166.76(7) . 4_566 ?
C9 K1_a C23 77.16(6) . 4_566 ?
N1 K1_a C24 112.62(6) . 4_566 ?
N2 K1_a C24 151.25(7) . 4_566 ?
C9 K1_a C24 91.13(6) . 4_566 ?
C23 K1_a C24 24.51(7) 4_566 4_566 ?
N1 K1_a C22 114.37(6) . 4_566 ?
N2 K1_a C22 166.51(7) . 4_566 ?
C9 K1_a C22 88.02(6) . 4_566 ?
C23 K1_a C22 24.10(7) 4_566 4_566 ?
C24 K1_a C22 42.13(7) 4_566 4_566 ?
N1 K1_a C26 89.79(6) . . ?
N2 K1_a C26 23.86(5) . . ?
C9 K1_a C26 116.00(6) . . ?
C23 K1_a C26 166.16(6) 4_566 . ?
C24 K1_a C26 143.77(6) 4_566 . ?
C22 K1_a C26 150.85(6) 4_566 . ?
N1 K1_a C25 135.34(6) . 4_566 ?
N2 K1_a C25 141.45(6) . 4_566 ?
C9 K1_a C25 114.89(6) . 4_566 ?
C23 K1_a C25 42.40(6) 4_566 4_566 ?
C24 K1_a C25 23.76(6) 4_566 4_566 ?
C22 K1_a C25 48.40(6) 4_566 4_566 ?
C26 K1_a C25 123.92(6) . 4_566 ?
N1 K1_a C4 44.05(6) . . ?
N2 K1_a C4 102.74(6) . . ?
C9 K1_a C4 23.92(6) . . ?
C23 K1_a C4 70.83(6) 4_566 . ?
C24 K1_a C4 91.78(6) 4_566 . ?
C22 K1_a C4 72.96(6) 4_566 . ?
C26 K1_a C4 122.92(6) . . ?
C25 K1_a C4 113.17(6) 4_566 . ?
N1 K1_a C21 136.98(6) . 4_566 ?
N2 K1_a C21 151.61(6) . 4_566 ?
C9 K1_a C21 110.96(6) . 4_566 ?
C23 K1_a C21 41.61(6) 4_566 4_566 ?
C24 K1_a C21 48.14(6) 4_566 4_566 ?
C22 K1_a C21 23.12(6) 4_566 4_566 ?
C26 K1_a C21 129.14(6) . 4_566 ?
C25 K1_a C21 41.01(6) 4_566 4_566 ?
C4 K1_a C21 93.90(6) . 4_566 ?
C14 N1 C9 121.76(19) . . ?
C14 N1 K1_a 141.28(15) . . ?
C9 N1 K1_a 96.73(12) . . ?
C16 N2 C26 120.11(19) . . ?
C16 N2 K1_a 135.78(15) . . ?
C26 N2 K1_a 104.08(13) . . ?
C4 C3 C2 114.4(2) . . ?
C4 C3 C1 109.8(3) . . ?
C2 C3 C1 109.7(3) . . ?
C5 C4 C9 118.8(2) . . ?
C5 C4 C3 121.0(2) . . ?
C9 C4 C3 120.1(2) . . ?
C5 C4 K1_a 126.99(17) . . ?
C9 C4 K1_a 64.57(12) . . ?
C3 C4 K1_a 81.91(15) . . ?
C6 C5 C4 121.1(3) . . ?
C5 C6 C7 119.7(2) . . ?
C6 C7 C8 121.7(3) . . ?
C7 C8 C9 118.0(2) . . ?
C7 C8 C10 121.8(2) . . ?
C9 C8 C10 120.2(2) . . ?
C4 C9 C8 120.7(2) . . ?
C4 C9 N1 118.0(2) . . ?
C8 C9 N1 120.9(2) . . ?
C4 C9 K1_a 91.51(14) . . ?
C8 C9 K1_a 114.62(15) . . ?
N1 C9 K1_a 56.70(10) . . ?
C12 C10 C8 113.6(2) . . ?
C12 C10 C11 109.9(2) . . ?
C8 C10 C11 110.1(2) . . ?
N1 C14 C15 122.4(2) . . ?
N1 C14 C13 121.7(2) . . ?
C15 C14 C13 115.8(2) . . ?
C16 C15 C14 129.3(2) . . ?
N2 C16 C15 124.9(2) . . ?
N2 C16 C17_b 120.1(2) . . ?
C15 C16 C17_b 114.9(2) . . ?
C19 C20 C21 113.4(3) . . ?
C19 C20 C18 108.9(3) . . ?
C21 C20 C18 113.4(3) . . ?
C22 C21 C26 118.8(2) . . ?
C22 C21 C20 121.0(2) . . ?
C26 C21 C20 120.2(2) . . ?
C22 C21 K1_a 70.89(14) . 4_565 ?
C26 C21 K1_a 79.21(13) . 4_565 ?
C20 C21 K1_a 122.05(16) . 4_565 ?
C23 C22 C21 121.5(2) . . ?
C23 C22 K1_a 72.35(15) . 4_565 ?
C21 C22 K1_a 85.98(14) . 4_565 ?
C22 C23 C24 119.7(2) . . ?
C22 C23 K1_a 83.55(15) . 4_565 ?
C24 C23 K1_a 80.27(15) . 4_565 ?
C23 C24 C25 121.6(2) . . ?
C23 C24 K1_a 75.22(15) . 4_565 ?
C25 C24 K1_a 85.48(14) . 4_565 ?
C24 C25 C26 118.7(2) . . ?
C24 C25 C27 121.2(2) . . ?
C26 C25 C27 120.1(2) . . ?
C24 C25 K1_a 70.75(14) . 4_565 ?
C26 C25 K1_a 82.28(13) . 4_565 ?
C27 C25 K1_a 119.14(14) . 4_565 ?
N2 C26 C25 121.3(2) . . ?
N2 C26 C21 118.7(2) . . ?
C25 C26 C21 119.6(2) . . ?
N2 C26 K1_a 52.07(10) . . ?
C25 C26 K1_a 112.99(14) . . ?
C21 C26 K1_a 97.51(14) . . ?
C25 C27 C29 114.7(2) . . ?
C25 C27 C28 110.6(2) . . ?
C29 C27 C28 109.4(2) . . ?
C106 C101 C102 117.2(4) . . ?
C106 C101 C100 122.3(5) . . ?
C102 C101 C100 120.5(5) . . ?
C103 C102 C101 118.8(4) . . ?
C104 C103 C102 121.7(5) . . ?
C105 C104 C103 119.1(5) . . ?
C104 C105 C106 121.9(5) . . ?
C101 C106 C105 121.3(4) . . ?

loop_
_geom_bond_atom_site_label_1
_geom_bond_atom_site_label_2
_geom_bond_distance
_geom_bond_site_symmetry_2
_geom_bond_publ_flag
K1_a N1 2.6387(19) . ?
K1_a N2 2.7398(19) . ?
K1_a C9 3.135(2) . ?
K1_a C23 3.214(3) 4_566 ?
K1_a C24 3.276(3) 4_566 ?
K1_a C22 3.351(3) 4_566 ?
K1_a C26 3.369(2) . ?
K1_a C25 3.459(2) 4_566 ?
K1_a C4 3.470(2) . ?
K1_a C21 3.538(2) 4_566 ?
N1 C14 1.317(3) . ?
N1 C9 1.412(3) . ?
N2 C16 1.323(3) . ?
N2 C26 1.405(3) . ?
C1 C3 1.529(4) . ?
C2 C3 1.526(4) . ?
C3 C4 1.518(4) . ?
C4 C5 1.391(4) . ?
C4 C9 1.408(3) . ?
C5 C6 1.381(4) . ?
C6 C7 1.381(4) . ?
C7 C8 1.394(3) . ?
C8 C9 1.411(3) . ?
C8 C10 1.521(4) . ?
C10 C12 1.520(4) . ?
C10 C11 1.528(4) . ?
C13 C14 1.510(3) . ?
C14 C15 1.414(3) . ?
C15 C16 1.400(3) . ?
C16 C17_b 1.527(3) . ?
C18 C20 1.536(5) . ?
C19 C20 1.488(5) . ?
C20 C21 1.523(4) . ?
C21 C22 1.393(3) . ?
C21 C26 1.422(3) . ?
C21 K1_a 3.538(2) 4_565 ?
C22 C23 1.377(4) . ?
C22 K1_a 3.351(3) 4_565 ?
C23 C24 1.379(4) . ?
C23 K1_a 3.214(3) 4_565 ?
C24 C25 1.398(3) . ?
C24 K1_a 3.276(3) 4_565 ?
C25 C26 1.415(3) . ?
C25 C27 1.517(4) . ?
C25 K1_a 3.459(2) 4_565 ?
C27 C29 1.519(4) . ?
C27 C28 1.530(4) . ?
C100 C101 1.456(6) . ?
C101 C106 1.342(5) . ?
C101 C102 1.439(6) . ?
C102 C103 1.371(7) . ?
C103 C104 1.369(7) . ?
C104 C105 1.311(6) . ?
C105 C106 1.397(6) . ?
